data_4322260
loop_
_publ_author_name
'Fabio Z\"urcher'
'Steffen Wengert'
'Reinhard Nesper'

_publ_section_title
;
 Chemical Twinning in Zintl Phases
;
_journal_name_full 'Inorganic Chemistry'
_journal_page_first 4567
_journal_page_last 4569
_journal_paper_doi 10.1021/ic990147v
_journal_volume 38
_journal_year 1999
_chemical_formula_moiety BaMg4Ge3
_chemical_formula_sum 'Ba Ge3 Mg4'
_chemical_formula_weight 452.35
_chemical_name_systematic
; 
 ? 
;
_space_group_IT_number 123
_symmetry_cell_setting tetragonal
_symmetry_space_group_name_Hall '-P 4 2'
_symmetry_space_group_name_H-M 'P 4/m m m'
_atom_sites_solution_hydrogens geom
_atom_sites_solution_primary direct
_atom_sites_solution_secondary difmap
_audit_creation_method SHELXL
_cell_angle_alpha 90.00
_cell_angle_beta 90.00
_cell_angle_gamma 90.00
_cell_formula_units_Z 1
_cell_length_a 4.6335(8)
_cell_length_b 4.6335(8)
_cell_length_c 8.746(2)
_cell_measurement_reflns_used 122
_cell_measurement_temperature 298(2)
_cell_measurement_theta_max 18
_cell_measurement_theta_min 5
_cell_volume 187.77(6)
_computing_cell_refinement DIF4
_computing_data_collection DIF4
_computing_data_reduction REDU4
_computing_structure_refinement 'SHELXL-96 (Sheldrick, 1996)'
_computing_structure_solution 'SHELXS-96 (Sheldrick, 1990)'
_diffrn_ambient_temperature 298(2)
_diffrn_measurement_device 'STOE STADI4'
_diffrn_measurement_method 'omega-theta scan'
_diffrn_radiation_monochromator graphite
_diffrn_radiation_source 'fine-focus sealed tube'
_diffrn_radiation_type MoK\a
_diffrn_radiation_wavelength 0.71073
_diffrn_reflns_av_R_equivalents 0.0487
_diffrn_reflns_av_sigmaI/netI 0.0231
_diffrn_reflns_limit_h_max 6
_diffrn_reflns_limit_h_min -6
_diffrn_reflns_limit_k_max 6
_diffrn_reflns_limit_k_min -6
_diffrn_reflns_limit_l_max 12
_diffrn_reflns_limit_l_min -12
_diffrn_reflns_number 1196
_diffrn_reflns_theta_max 29.97
_diffrn_reflns_theta_min 2.33
_diffrn_standards_interval_time 180
_diffrn_standards_number 3
_exptl_absorpt_coefficient_mu 17.282
_exptl_absorpt_correction_T_max 0.0765
_exptl_absorpt_correction_T_min 0.0405
_exptl_absorpt_correction_type 'empirical (psi-scan)'
_exptl_crystal_colour black
_exptl_crystal_density_diffrn 4.000
_exptl_crystal_density_meas ?
_exptl_crystal_density_method 'not measured'
_exptl_crystal_description regulus
_exptl_crystal_F_000 200
_exptl_crystal_size_max 0.15
_exptl_crystal_size_mid 0.15
_exptl_crystal_size_min 0.10
_refine_diff_density_max 1.233
_refine_diff_density_min -2.234
_refine_diff_density_rms 0.300
_refine_ls_extinction_coef 0.046(5)
_refine_ls_extinction_expression Fc^*^=kFc[1+0.001xFc^2^\l^3^/sin(2\q)]^-1/4^
_refine_ls_extinction_method SHELXL
_refine_ls_goodness_of_fit_all 1.146
_refine_ls_goodness_of_fit_obs 1.166
_refine_ls_matrix_type full
_refine_ls_number_parameters 13
_refine_ls_number_reflns 206
_refine_ls_number_restraints 0
_refine_ls_restrained_S_all 1.146
_refine_ls_restrained_S_obs 1.166
_refine_ls_R_factor_all 0.0231
_refine_ls_R_factor_obs 0.0221
_refine_ls_shift/esd_max 0.000
_refine_ls_shift/esd_mean 0.000
_refine_ls_structure_factor_coef Fsqd
_refine_ls_weighting_details 'w=1/[\s^2^(Fo^2^)+(0.0377P)^2^+0.0000P] where P=(Fo^2^+2Fc^2^)/3'
_refine_ls_weighting_scheme calc
_refine_ls_wR_factor_all 0.0545
_refine_ls_wR_factor_obs 0.0541
_reflns_number_observed 197
_reflns_number_total 206
_reflns_observed_criterion >2sigma(I)
_cod_data_source_file ic990147v_2.cif
_cod_data_source_block bamg4ge3
_cod_depositor_comments
;
The following automatic conversions were performed:

'_exptl_crystal_density_meas' value 'not measured' was changed to '?'
- the value is perceived as not measured.

Automatic conversion script
Id: cif_fix_values 3008 2015-01-20 13:52:24Z robertas 

The following automatic conversions were performed:

'_refine_ls_weighting_scheme' value 'calc
w=1/[\s^2^(Fo^2^)+(0.0377P)^2^+0.0000P] where P=(Fo^2^+2Fc^2^)/3' was
changed to 'calc'. New tag '_refine_ls_weighting_details' was
created. The value of the new tag was set to
'w=1/[\s^2^(Fo^2^)+(0.0377P)^2^+0.0000P] where P=(Fo^2^+2Fc^2^)/3'.

Automatic conversion script
Id: cif_fix_values 3143 2015-03-26 13:38:13Z robertas 
;
_cod_original_cell_volume 187.77(7)
_cod_database_code 4322260

loop_
_symmetry_equiv_pos_as_xyz
'x, y, z'
'-x, -y, z'
'-y, x, z'
'y, -x, z'
'-x, y, -z'
'x, -y, -z'
'y, x, -z'
'-y, -x, -z'
'-x, -y, -z'
'x, y, -z'
'y, -x, -z'
'-y, x, -z'
'x, -y, z'
'-x, y, z'
'-y, -x, z'
'y, x, z'

loop_
_atom_site_aniso_label
_atom_site_aniso_U_11
_atom_site_aniso_U_22
_atom_site_aniso_U_33
_atom_site_aniso_U_23
_atom_site_aniso_U_13
_atom_site_aniso_U_12
Ba 0.0155(2) 0.0155(2) 0.0136(3) 0.000 0.000 0.000
Mg 0.0188(7) 0.0174(7) 0.0130(6) 0.000 0.000 0.000
Ge1 0.0143(3) 0.0143(3) 0.0116(4) 0.000 0.000 0.000
Ge2 0.0157(3) 0.0157(3) 0.0099(3) 0.000 0.000 0.000

loop_
_atom_site_label
_atom_site_type_symbol
_atom_site_fract_x
_atom_site_fract_y
_atom_site_fract_z
_atom_site_U_iso_or_equiv
_atom_site_thermal_displace_type
_atom_site_occupancy
_atom_site_calc_flag
_atom_site_refinement_flags
_atom_site_disorder_group
Ba Ba 0.0000 0.0000 0.0000 0.0149(2) Uani 1 d S .
Mg Mg 0.0000 0.5000 0.31879(15) 0.0164(4) Uani 1 d S .
Ge1 Ge 0.0000 0.0000 0.5000 0.0134(3) Uani 1 d S .
Ge2 Ge 0.5000 0.5000 0.14723(6) 0.0138(2) Uani 1 d S .

loop_
_atom_type_symbol
_atom_type_description
_atom_type_scat_dispersion_real
_atom_type_scat_dispersion_imag
_atom_type_scat_source
Ba Ba -0.3244 2.2819 'International Tables Vol C Tables 4.2.6.8 and 6.1.1.4'
Mg Mg 0.0486 0.0363 'International Tables Vol C Tables 4.2.6.8 and 6.1.1.4'
Ge Ge 0.1547 1.8001 'International Tables Vol C Tables 4.2.6.8 and 6.1.1.4'

loop_
_geom_angle_atom_site_label_1
_geom_angle_atom_site_label_2
_geom_angle_atom_site_label_3
_geom_angle
_geom_angle_site_symmetry_1
_geom_angle_site_symmetry_3
_geom_angle_publ_flag
Ge2 Ba Ge2 180.0 . 9 ?
Ge2 Ba Ge2 42.91(2) . 9_665 ?
Ge2 Ba Ge2 137.09(2) 9 9_665 ?
Ge2 Ba Ge2 137.09(2) . 1_445 ?
Ge2 Ba Ge2 42.91(2) 9 1_445 ?
Ge2 Ba Ge2 180.0 9_665 1_445 ?
Ge2 Ba Ge2 97.690(7) . 9_565 ?
Ge2 Ba Ge2 82.310(7) 9 9_565 ?
Ge2 Ba Ge2 82.310(7) 9_665 9_565 ?
Ge2 Ba Ge2 97.690(7) 1_445 9_565 ?
Ge2 Ba Ge2 97.690(7) . 9_655 ?
Ge2 Ba Ge2 82.310(7) 9 9_655 ?
Ge2 Ba Ge2 82.310(7) 9_665 9_655 ?
Ge2 Ba Ge2 97.690(7) 1_445 9_655 ?
Ge2 Ba Ge2 137.09(2) 9_565 9_655 ?
Ge2 Ba Ge2 82.310(7) . 1_455 ?
Ge2 Ba Ge2 97.690(7) 9 1_455 ?
Ge2 Ba Ge2 97.690(7) 9_665 1_455 ?
Ge2 Ba Ge2 82.310(7) 1_445 1_455 ?
Ge2 Ba Ge2 42.91(2) 9_565 1_455 ?
Ge2 Ba Ge2 180.0 9_655 1_455 ?
Ge2 Ba Ge2 82.310(7) . 1_545 ?
Ge2 Ba Ge2 97.690(7) 9 1_545 ?
Ge2 Ba Ge2 97.690(7) 9_665 1_545 ?
Ge2 Ba Ge2 82.310(7) 1_445 1_545 ?
Ge2 Ba Ge2 180.0 9_565 1_545 ?
Ge2 Ba Ge2 42.91(2) 9_655 1_545 ?
Ge2 Ba Ge2 137.09(2) 1_455 1_545 ?
Ge2 Ba Mg 134.582(8) . 11_455 ?
Ge2 Ba Mg 45.418(8) 9 11_455 ?
Ge2 Ba Mg 98.004(17) 9_665 11_455 ?
Ge2 Ba Mg 81.996(17) 1_445 11_455 ?
Ge2 Ba Mg 45.418(8) 9_565 11_455 ?
Ge2 Ba Mg 98.004(17) 9_655 11_455 ?
Ge2 Ba Mg 81.996(16) 1_455 11_455 ?
Ge2 Ba Mg 134.582(8) 1_545 11_455 ?
Ge2 Ba Mg 134.582(8) . 9 ?
Ge2 Ba Mg 45.418(8) 9 9 ?
Ge2 Ba Mg 98.004(17) 9_665 9 ?
Ge2 Ba Mg 81.996(17) 1_445 9 ?
Ge2 Ba Mg 98.004(17) 9_565 9 ?
Ge2 Ba Mg 45.418(8) 9_655 9 ?
Ge2 Ba Mg 134.582(8) 1_455 9 ?
Ge2 Ba Mg 81.996(17) 1_545 9 ?
Mg Ba Mg 53.732(19) 11_455 9 ?
Ge2 Ba Mg 45.418(8) . 3_655 ?
Ge2 Ba Mg 134.582(8) 9 3_655 ?
Ge2 Ba Mg 81.996(17) 9_665 3_655 ?
Ge2 Ba Mg 98.004(17) 1_445 3_655 ?
Ge2 Ba Mg 134.582(8) 9_565 3_655 ?
Ge2 Ba Mg 81.996(16) 9_655 3_655 ?
Ge2 Ba Mg 98.004(17) 1_455 3_655 ?
Ge2 Ba Mg 45.418(8) 1_545 3_655 ?
Mg Ba Mg 180.0 11_455 3_655 ?
Mg Ba Mg 126.268(19) 9 3_655 ?
Ge2 Ba Mg 98.004(17) . 1_545 ?
Ge2 Ba Mg 81.996(17) 9 1_545 ?
Ge2 Ba Mg 134.582(8) 9_665 1_545 ?
Ge2 Ba Mg 45.418(8) 1_445 1_545 ?
Ge2 Ba Mg 134.582(8) 9_565 1_545 ?
Ge2 Ba Mg 81.996(17) 9_655 1_545 ?
Ge2 Ba Mg 98.004(17) 1_455 1_545 ?
Ge2 Ba Mg 45.418(8) 1_545 1_545 ?
Mg Ba Mg 126.268(19) 11_455 1_545 ?
Mg Ba Mg 100.55(3) 9 1_545 ?
Mg Ba Mg 53.732(19) 3_655 1_545 ?
Ge2 Ba Mg 98.004(17) . 3 ?
Ge2 Ba Mg 81.996(17) 9 3 ?
Ge2 Ba Mg 134.582(8) 9_665 3 ?
Ge2 Ba Mg 45.418(8) 1_445 3 ?
Ge2 Ba Mg 81.996(17) 9_565 3 ?
Ge2 Ba Mg 134.582(8) 9_655 3 ?
Ge2 Ba Mg 45.418(8) 1_455 3 ?
Ge2 Ba Mg 98.004(17) 1_545 3 ?
Mg Ba Mg 100.55(3) 11_455 3 ?
Mg Ba Mg 126.268(19) 9 3 ?
Mg Ba Mg 79.45(3) 3_655 3 ?
Mg Ba Mg 53.732(19) 1_545 3 ?
Ge2 Ba Mg 81.996(17) . 9_565 ?
Ge2 Ba Mg 98.004(17) 9 9_565 ?
Ge2 Ba Mg 45.418(8) 9_665 9_565 ?
Ge2 Ba Mg 134.582(8) 1_445 9_565 ?
Ge2 Ba Mg 45.418(8) 9_565 9_565 ?
Ge2 Ba Mg 98.004(17) 9_655 9_565 ?
Ge2 Ba Mg 81.996(17) 1_455 9_565 ?
Ge2 Ba Mg 134.582(8) 1_545 9_565 ?
Mg Ba Mg 53.732(19) 11_455 9_565 ?
Mg Ba Mg 79.45(3) 9 9_565 ?
Mg Ba Mg 126.268(19) 3_655 9_565 ?
Mg Ba Mg 180.0 1_545 9_565 ?
Mg Ba Mg 126.268(19) 3 9_565 ?
Ge2 Ba Mg 81.996(17) . 11 ?
Ge2 Ba Mg 98.004(17) 9 11 ?
Ge2 Ba Mg 45.418(8) 9_665 11 ?
Ge2 Ba Mg 134.582(8) 1_445 11 ?
Ge2 Ba Mg 98.004(17) 9_565 11 ?
Ge2 Ba Mg 45.418(8) 9_655 11 ?
Ge2 Ba Mg 134.582(8) 1_455 11 ?
Ge2 Ba Mg 81.996(17) 1_545 11 ?
Mg Ba Mg 79.45(3) 11_455 11 ?
Mg Ba Mg 53.732(19) 9 11 ?
Mg Ba Mg 100.55(3) 3_655 11 ?
Mg Ba Mg 126.268(19) 1_545 11 ?
Mg Ba Mg 180.0 3 11 ?
Mg Ba Mg 53.732(19) 9_565 11 ?
Ge2 Ba Mg 45.418(8) . . ?
Ge2 Ba Mg 134.582(8) 9 . ?
Ge2 Ba Mg 81.996(16) 9_665 . ?
Ge2 Ba Mg 98.004(16) 1_445 . ?
Ge2 Ba Mg 81.996(17) 9_565 . ?
Ge2 Ba Mg 134.582(8) 9_655 . ?
Ge2 Ba Mg 45.418(8) 1_455 . ?
Ge2 Ba Mg 98.004(17) 1_545 . ?
Mg Ba Mg 126.268(19) 11_455 . ?
Mg Ba Mg 180.0 9 . ?
Mg Ba Mg 53.732(19) 3_655 . ?
Mg Ba Mg 79.45(3) 1_545 . ?
Mg Ba Mg 53.732(19) 3 . ?
Mg Ba Mg 100.55(3) 9_565 . ?
Mg Ba Mg 126.27(2) 11 . ?
Ge2 Ba Ge1 68.544(10) . . ?
Ge2 Ba Ge1 111.457(10) 9 . ?
Ge2 Ba Ge1 111.457(10) 9_665 . ?
Ge2 Ba Ge1 68.543(10) 1_445 . ?
Ge2 Ba Ge1 111.457(10) 9_565 . ?
Ge2 Ba Ge1 111.457(10) 9_655 . ?
Ge2 Ba Ge1 68.543(10) 1_455 . ?
Ge2 Ba Ge1 68.543(10) 1_545 . ?
Mg Ba Ge1 140.276(16) 11_455 . ?
Mg Ba Ge1 140.276(16) 9 . ?
Mg Ba Ge1 39.724(16) 3_655 . ?
Mg Ba Ge1 39.724(16) 1_545 . ?
Mg Ba Ge1 39.724(16) 3 . ?
Mg Ba Ge1 140.276(16) 9_565 . ?
Mg Ba Ge1 140.276(16) 11 . ?
Mg Ba Ge1 39.724(16) . . ?
Ge2 Ba Ge1 111.456(10) . 1_554 ?
Ge2 Ba Ge1 68.543(10) 9 1_554 ?
Ge2 Ba Ge1 68.543(10) 9_665 1_554 ?
Ge2 Ba Ge1 111.457(10) 1_445 1_554 ?
Ge2 Ba Ge1 68.543(10) 9_565 1_554 ?
Ge2 Ba Ge1 68.543(10) 9_655 1_554 ?
Ge2 Ba Ge1 111.457(10) 1_455 1_554 ?
Ge2 Ba Ge1 111.457(10) 1_545 1_554 ?
Mg Ba Ge1 39.724(16) 11_455 1_554 ?
Mg Ba Ge1 39.724(16) 9 1_554 ?
Mg Ba Ge1 140.276(16) 3_655 1_554 ?
Mg Ba Ge1 140.276(16) 1_545 1_554 ?
Mg Ba Ge1 140.276(16) 3 1_554 ?
Mg Ba Ge1 39.724(16) 9_565 1_554 ?
Mg Ba Ge1 39.724(16) 11 1_554 ?
Mg Ba Ge1 140.276(16) . 1_554 ?
Ge1 Ba Ge1 180.0 . 1_554 ?
Ge2 Ba Ba 131.155(4) . 1_545 ?
Ge2 Ba Ba 48.845(3) 9 1_545 ?
Ge2 Ba Ba 131.155(4) 9_665 1_545 ?
Ge2 Ba Ba 48.845(4) 1_445 1_545 ?
Ge2 Ba Ba 131.155(4) 9_565 1_545 ?
Ge2 Ba Ba 48.845(4) 9_655 1_545 ?
Ge2 Ba Ba 131.155(3) 1_455 1_545 ?
Ge2 Ba Ba 48.845(4) 1_545 1_545 ?
Mg Ba Ba 90.0 11_455 1_545 ?
Mg Ba Ba 50.276(16) 9 1_545 ?
Mg Ba Ba 90.0 3_655 1_545 ?
Mg Ba Ba 50.276(16) 1_545 1_545 ?
Mg Ba Ba 90.0 3 1_545 ?
Mg Ba Ba 129.724(16) 9_565 1_545 ?
Mg Ba Ba 90.0 11 1_545 ?
Mg Ba Ba 129.724(16) . 1_545 ?
Ge1 Ba Ba 90.0 . 1_545 ?
Ge1 Ba Ba 90.0 1_554 1_545 ?
Ge2 Ba Ba 48.845(4) . 1_565 ?
Ge2 Ba Ba 131.155(4) 9 1_565 ?
Ge2 Ba Ba 48.845(4) 9_665 1_565 ?
Ge2 Ba Ba 131.155(4) 1_445 1_565 ?
Ge2 Ba Ba 48.845(4) 9_565 1_565 ?
Ge2 Ba Ba 131.155(3) 9_655 1_565 ?
Ge2 Ba Ba 48.845(4) 1_455 1_565 ?
Ge2 Ba Ba 131.155(4) 1_545 1_565 ?
Mg Ba Ba 90.0 11_455 1_565 ?
Mg Ba Ba 129.724(16) 9 1_565 ?
Mg Ba Ba 90.0 3_655 1_565 ?
Mg Ba Ba 129.724(16) 1_545 1_565 ?
Mg Ba Ba 90.0 3 1_565 ?
Mg Ba Ba 50.276(16) 9_565 1_565 ?
Mg Ba Ba 90.0 11 1_565 ?
Mg Ba Ba 50.276(16) . 1_565 ?
Ge1 Ba Ba 90.0 . 1_565 ?
Ge1 Ba Ba 90.0 1_554 1_565 ?
Ba Ba Ba 180.0 1_545 1_565 ?
Ge2 Mg Ge2 114.14(5) 1_455 . ?
Ge2 Mg Ge1 107.874(9) 1_455 1_565 ?
Ge2 Mg Ge1 107.874(9) . 1_565 ?
Ge2 Mg Ge1 107.874(9) 1_455 . ?
Ge2 Mg Ge1 107.874(9) . . ?
Ge1 Mg Ge1 111.25(5) 1_565 . ?
Ge2 Mg Mg 122.93(3) 1_455 9_566 ?
Ge2 Mg Mg 122.93(3) . 9_566 ?
Ge1 Mg Mg 55.62(2) 1_565 9_566 ?
Ge1 Mg Mg 55.62(2) . 9_566 ?
Ge2 Mg Mg 126.406(12) 1_455 3_665 ?
Ge2 Mg Mg 53.594(12) . 3_665 ?
Ge1 Mg Mg 54.295(11) 1_565 3_665 ?
Ge1 Mg Mg 125.706(12) . 3_665 ?
Mg Mg Mg 90.0 9_566 3_665 ?
Ge2 Mg Mg 53.594(13) 1_455 3 ?
Ge2 Mg Mg 126.406(12) . 3 ?
Ge1 Mg Mg 125.706(11) 1_565 3 ?
Ge1 Mg Mg 54.295(12) . 3 ?
Mg Mg Mg 90.0 9_566 3 ?
Mg Mg Mg 180.00(9) 3_665 3 ?
Ge2 Mg Mg 53.594(12) 1_455 3_565 ?
Ge2 Mg Mg 126.406(12) . 3_565 ?
Ge1 Mg Mg 54.295(12) 1_565 3_565 ?
Ge1 Mg Mg 125.706(12) . 3_565 ?
Mg Mg Mg 90.0 9_566 3_565 ?
Mg Mg Mg 90.0 3_665 3_565 ?
Mg Mg Mg 90.0 3 3_565 ?
Ge2 Mg Mg 126.406(12) 1_455 3_655 ?
Ge2 Mg Mg 53.594(12) . 3_655 ?
Ge1 Mg Mg 125.706(12) 1_565 3_655 ?
Ge1 Mg Mg 54.295(12) . 3_655 ?
Mg Mg Mg 90.0 9_566 3_655 ?
Mg Mg Mg 90.0 3_665 3_655 ?
Mg Mg Mg 90.0 3 3_655 ?
Mg Mg Mg 180.00(9) 3_565 3_655 ?
Ge2 Mg Ba 65.29(2) 1_455 . ?
Ge2 Mg Ba 65.28(2) . . ?
Ge1 Mg Ba 164.10(4) 1_565 . ?
Ge1 Mg Ba 84.652(19) . . ?
Mg Mg Ba 140.276(16) 9_566 . ?
Mg Mg Ba 116.865(9) 3_665 . ?
Mg Mg Ba 63.134(10) 3 . ?
Mg Mg Ba 116.865(9) 3_565 . ?
Mg Mg Ba 63.134(9) 3_655 . ?
Ge2 Mg Ba 65.29(2) 1_455 1_565 ?
Ge2 Mg Ba 65.28(2) . 1_565 ?
Ge1 Mg Ba 84.652(19) 1_565 1_565 ?
Ge1 Mg Ba 164.10(4) . 1_565 ?
Mg Mg Ba 140.276(16) 9_566 1_565 ?
Mg Mg Ba 63.134(9) 3_665 1_565 ?
Mg Mg Ba 116.865(9) 3 1_565 ?
Mg Mg Ba 63.134(9) 3_565 1_565 ?
Mg Mg Ba 116.865(9) 3_655 1_565 ?
Ba Mg Ba 79.45(3) . 1_565 ?
Ge2 Mg Mg 143.565(14) 1_455 11_566 ?
Ge2 Mg Mg 87.216(16) . 11_566 ?
Ge1 Mg Mg 35.705(12) 1_565 11_566 ?
Ge1 Mg Mg 91.54(4) . 11_566 ?
Mg Mg Mg 45.95(3) 9_566 11_566 ?
Mg Mg Mg 44.05(3) 3_665 11_566 ?
Mg Mg Mg 135.95(3) 3 11_566 ?
Mg Mg Mg 90.0 3_565 11_566 ?
Mg Mg Mg 90.0 3_655 11_566 ?
Ba Mg Mg 149.269(11) . 11_566 ?
Ba Mg Mg 102.123(18) 1_565 11_566 ?
Ge2 Mg Mg 87.216(16) 1_455 11_466 ?
Ge2 Mg Mg 143.565(14) . 11_466 ?
Ge1 Mg Mg 35.705(12) 1_565 11_466 ?
Ge1 Mg Mg 91.54(4) . 11_466 ?
Mg Mg Mg 45.95(3) 9_566 11_466 ?
Mg Mg Mg 90.0 3_665 11_466 ?
Mg Mg Mg 90.0 3 11_466 ?
Mg Mg Mg 44.05(3) 3_565 11_466 ?
Mg Mg Mg 135.95(3) 3_655 11_466 ?
Ba Mg Mg 149.269(11) . 11_466 ?
Ba Mg Mg 102.123(18) 1_565 11_466 ?
Mg Mg Mg 61.09(3) 11_566 11_466 ?
Ge2 Mg Mg 143.565(14) 1_455 11_556 ?
Ge2 Mg Mg 87.216(16) . 11_556 ?
Ge1 Mg Mg 91.54(4) 1_565 11_556 ?
Ge1 Mg Mg 35.705(12) . 11_556 ?
Mg Mg Mg 45.95(3) 9_566 11_556 ?
Mg Mg Mg 90.0 3_665 11_556 ?
Mg Mg Mg 90.0 3 11_556 ?
Mg Mg Mg 135.95(3) 3_565 11_556 ?
Mg Mg Mg 44.05(3) 3_655 11_556 ?
Ba Mg Mg 102.123(18) . 11_556 ?
Ba Mg Mg 149.269(11) 1_565 11_556 ?
Mg Mg Mg 61.09(3) 11_566 11_556 ?
Mg Mg Mg 91.90(5) 11_466 11_556 ?
Ge2 Mg Mg 87.216(16) 1_455 11_456 ?
Ge2 Mg Mg 143.565(14) . 11_456 ?
Ge1 Mg Mg 91.54(4) 1_565 11_456 ?
Ge1 Mg Mg 35.705(12) . 11_456 ?
Mg Mg Mg 45.95(2) 9_566 11_456 ?
Mg Mg Mg 135.95(3) 3_665 11_456 ?
Mg Mg Mg 44.05(3) 3 11_456 ?
Mg Mg Mg 90.0 3_565 11_456 ?
Mg Mg Mg 90.0 3_655 11_456 ?
Ba Mg Mg 102.123(18) . 11_456 ?
Ba Mg Mg 149.269(11) 1_565 11_456 ?
Mg Mg Mg 91.90(5) 11_566 11_456 ?
Mg Mg Mg 61.09(3) 11_466 11_456 ?
Mg Mg Mg 61.09(3) 11_556 11_456 ?
Ge2 Mg Mg 147.07(3) 1_455 1_655 ?
Ge2 Mg Mg 32.93(3) . 1_655 ?
Ge1 Mg Mg 90.0 1_565 1_655 ?
Ge1 Mg Mg 90.0 . 1_655 ?
Mg Mg Mg 90.0 9_566 1_655 ?
Mg Mg Mg 45.0 3_665 1_655 ?
Mg Mg Mg 135.0 3 1_655 ?
Mg Mg Mg 135.0 3_565 1_655 ?
Mg Mg Mg 45.0 3_655 1_655 ?
Ba Mg Mg 90.0 . 1_655 ?
Ba Mg Mg 90.0 1_565 1_655 ?
Mg Mg Mg 59.456(14) 11_566 1_655 ?
Mg Mg Mg 120.544(14) 11_466 1_655 ?
Mg Mg Mg 59.456(14) 11_556 1_655 ?
Mg Mg Mg 120.544(14) 11_456 1_655 ?
Ge2 Mg Mg 32.93(3) 1_455 1_455 ?
Ge2 Mg Mg 147.07(3) . 1_455 ?
Ge1 Mg Mg 90.0 1_565 1_455 ?
Ge1 Mg Mg 90.0 . 1_455 ?
Mg Mg Mg 90.0 9_566 1_455 ?
Mg Mg Mg 135.0 3_665 1_455 ?
Mg Mg Mg 45.0 3 1_455 ?
Mg Mg Mg 45.0 3_565 1_455 ?
Mg Mg Mg 135.0 3_655 1_455 ?
Ba Mg Mg 90.0 . 1_455 ?
Ba Mg Mg 90.0 1_565 1_455 ?
Mg Mg Mg 120.544(14) 11_566 1_455 ?
Mg Mg Mg 59.456(14) 11_466 1_455 ?
Mg Mg Mg 120.544(14) 11_556 1_455 ?
Mg Mg Mg 59.456(15) 11_456 1_455 ?
Mg Mg Mg 180.00(6) 1_655 1_455 ?
Ge2 Mg Mg 90.0 1_455 1_565 ?
Ge2 Mg Mg 90.0 . 1_565 ?
Ge1 Mg Mg 34.38(2) 1_565 1_565 ?
Ge1 Mg Mg 145.62(2) . 1_565 ?
Mg Mg Mg 90.0 9_566 1_565 ?
Mg Mg Mg 45.0 3_665 1_565 ?
Mg Mg Mg 135.0 3 1_565 ?
Mg Mg Mg 45.0 3_565 1_565 ?
Mg Mg Mg 135.0 3_655 1_565 ?
Ba Mg Mg 129.723(16) . 1_565 ?
Ba Mg Mg 50.276(16) 1_565 1_565 ?
Mg Mg Mg 59.456(14) 11_566 1_565 ?
Mg Mg Mg 59.456(14) 11_466 1_565 ?
Mg Mg Mg 120.544(14) 11_556 1_565 ?
Mg Mg Mg 120.544(14) 11_456 1_565 ?
Mg Mg Mg 90.0 1_655 1_565 ?
Mg Mg Mg 90.0 1_455 1_565 ?
Ge2 Mg Mg 90.0 1_455 1_545 ?
Ge2 Mg Mg 90.0 . 1_545 ?
Ge1 Mg Mg 145.62(2) 1_565 1_545 ?
Ge1 Mg Mg 34.38(2) . 1_545 ?
Mg Mg Mg 90.0 9_566 1_545 ?
Mg Mg Mg 135.0 3_665 1_545 ?
Mg Mg Mg 45.0 3 1_545 ?
Mg Mg Mg 135.0 3_565 1_545 ?
Mg Mg Mg 45.0 3_655 1_545 ?
Ba Mg Mg 50.276(16) . 1_545 ?
Ba Mg Mg 129.723(16) 1_565 1_545 ?
Mg Mg Mg 120.544(14) 11_566 1_545 ?
Mg Mg Mg 120.544(14) 11_466 1_545 ?
Mg Mg Mg 59.456(14) 11_556 1_545 ?
Mg Mg Mg 59.456(15) 11_456 1_545 ?
Mg Mg Mg 90.0 1_655 1_545 ?
Mg Mg Mg 90.0 1_455 1_545 ?
Mg Mg Mg 180.00(6) 1_565 1_545 ?
Ge2 Mg Ge2 27.46(2) 1_455 9_565 ?
Ge2 Mg Ge2 86.68(4) . 9_565 ?
Ge1 Mg Ge2 119.397(18) 1_565 9_565 ?
Ge1 Mg Ge2 119.397(18) . 9_565 ?
Mg Mg Ge2 150.386(11) 9_566 9_565 ?
Mg Mg Ge2 110.451(7) 3_665 9_565 ?
Mg Mg Ge2 69.548(7) 3 9_565 ?
Mg Mg Ge2 69.548(7) 3_565 9_565 ?
Mg Mg Ge2 110.451(7) 3_655 9_565 ?
Ba Mg Ge2 48.036(17) . 9_565 ?
Ba Mg Ge2 48.036(17) 1_565 9_565 ?
Mg Mg Ge2 148.828(19) 11_566 9_565 ?
Mg Mg Ge2 110.69(2) 11_466 9_565 ?
Mg Mg Ge2 148.83(2) 11_556 9_565 ?
Mg Mg Ge2 110.69(2) 11_456 9_565 ?
Mg Mg Ge2 119.613(11) 1_655 9_565 ?
Mg Mg Ge2 60.386(11) 1_455 9_565 ?
Mg Mg Ge2 90.0 1_565 9_565 ?
Mg Mg Ge2 90.0 1_545 9_565 ?
Mg Ge1 Mg 108.59(2) . 11_556 ?
Mg Ge1 Mg 71.41(2) . 3 ?
Mg Ge1 Mg 180.0 11_556 3 ?
Mg Ge1 Mg 68.75(5) . 9_566 ?
Mg Ge1 Mg 71.41(2) 11_556 9_566 ?
Mg Ge1 Mg 108.59(2) 3 9_566 ?
Mg Ge1 Mg 111.25(5) . 1_545 ?
Mg Ge1 Mg 108.59(2) 11_556 1_545 ?
Mg Ge1 Mg 71.41(2) 3 1_545 ?
Mg Ge1 Mg 180.0 9_566 1_545 ?
Mg Ge1 Mg 108.59(2) . 11_456 ?
Mg Ge1 Mg 111.25(5) 11_556 11_456 ?
Mg Ge1 Mg 68.75(5) 3 11_456 ?
Mg Ge1 Mg 71.41(2) 9_566 11_456 ?
Mg Ge1 Mg 108.59(2) 1_545 11_456 ?
Mg Ge1 Mg 71.41(2) . 3_655 ?
Mg Ge1 Mg 68.75(5) 11_556 3_655 ?
Mg Ge1 Mg 111.25(5) 3 3_655 ?
Mg Ge1 Mg 108.59(2) 9_566 3_655 ?
Mg Ge1 Mg 71.41(2) 1_545 3_655 ?
Mg Ge1 Mg 180.0 11_456 3_655 ?
Mg Ge1 Mg 180.0 . 9_556 ?
Mg Ge1 Mg 71.41(2) 11_556 9_556 ?
Mg Ge1 Mg 108.59(2) 3 9_556 ?
Mg Ge1 Mg 111.25(5) 9_566 9_556 ?
Mg Ge1 Mg 68.75(5) 1_545 9_556 ?
Mg Ge1 Mg 71.41(2) 11_456 9_556 ?
Mg Ge1 Mg 108.59(2) 3_655 9_556 ?
Mg Ge1 Ba 55.62(2) . . ?
Mg Ge1 Ba 124.38(2) 11_556 . ?
Mg Ge1 Ba 55.62(2) 3 . ?
Mg Ge1 Ba 124.38(2) 9_566 . ?
Mg Ge1 Ba 55.62(2) 1_545 . ?
Mg Ge1 Ba 124.38(2) 11_456 . ?
Mg Ge1 Ba 55.62(2) 3_655 . ?
Mg Ge1 Ba 124.38(2) 9_556 . ?
Mg Ge1 Ba 124.38(2) . 1_556 ?
Mg Ge1 Ba 55.62(2) 11_556 1_556 ?
Mg Ge1 Ba 124.38(2) 3 1_556 ?
Mg Ge1 Ba 55.62(2) 9_566 1_556 ?
Mg Ge1 Ba 124.38(2) 1_545 1_556 ?
Mg Ge1 Ba 55.62(2) 11_456 1_556 ?
Mg Ge1 Ba 124.38(2) 3_655 1_556 ?
Mg Ge1 Ba 55.62(2) 9_556 1_556 ?
Ba Ge1 Ba 180.0 . 1_556 ?
Mg Ge1 Ge2 87.83(2) . 9_666 ?
Mg Ge1 Ge2 35.712(11) 11_556 9_666 ?
Mg Ge1 Ge2 144.288(11) 3 9_666 ?
Mg Ge1 Ge2 35.712(11) 9_566 9_666 ?
Mg Ge1 Ge2 144.288(11) 1_545 9_666 ?
Mg Ge1 Ge2 92.17(2) 11_456 9_666 ?
Mg Ge1 Ge2 87.83(2) 3_655 9_666 ?
Mg Ge1 Ge2 92.17(2) 9_556 9_666 ?
Ba Ge1 Ge2 133.280(10) . 9_666 ?
Ba Ge1 Ge2 46.720(10) 1_556 9_666 ?
Mg Ge1 Ge2 92.17(2) . 1_445 ?
Mg Ge1 Ge2 144.288(11) 11_556 1_445 ?
Mg Ge1 Ge2 35.712(11) 3 1_445 ?
Mg Ge1 Ge2 144.288(11) 9_566 1_445 ?
Mg Ge1 Ge2 35.712(11) 1_545 1_445 ?
Mg Ge1 Ge2 87.83(2) 11_456 1_445 ?
Mg Ge1 Ge2 92.17(2) 3_655 1_445 ?
Mg Ge1 Ge2 87.83(2) 9_556 1_445 ?
Ba Ge1 Ge2 46.720(10) . 1_445 ?
Ba Ge1 Ge2 133.280(10) 1_556 1_445 ?
Ge2 Ge1 Ge2 180.0 9_666 1_445 ?
Mg Ge1 Ge2 87.83(2) . 9_566 ?
Mg Ge1 Ge2 92.17(2) 11_556 9_566 ?
Mg Ge1 Ge2 87.83(2) 3 9_566 ?
Mg Ge1 Ge2 35.712(11) 9_566 9_566 ?
Mg Ge1 Ge2 144.288(11) 1_545 9_566 ?
Mg Ge1 Ge2 35.712(11) 11_456 9_566 ?
Mg Ge1 Ge2 144.288(11) 3_655 9_566 ?
Mg Ge1 Ge2 92.17(2) 9_556 9_566 ?
Ba Ge1 Ge2 133.280(10) . 9_566 ?
Ba Ge1 Ge2 46.720(10) 1_556 9_566 ?
Ge2 Ge1 Ge2 61.966(11) 9_666 9_566 ?
Ge2 Ge1 Ge2 118.034(11) 1_445 9_566 ?
Mg Ge1 Ge2 144.288(11) . 9_656 ?
Mg Ge1 Ge2 35.712(11) 11_556 9_656 ?
Mg Ge1 Ge2 144.288(11) 3 9_656 ?
Mg Ge1 Ge2 92.17(2) 9_566 9_656 ?
Mg Ge1 Ge2 87.83(2) 1_545 9_656 ?
Mg Ge1 Ge2 92.17(2) 11_456 9_656 ?
Mg Ge1 Ge2 87.83(2) 3_655 9_656 ?
Mg Ge1 Ge2 35.712(11) 9_556 9_656 ?
Ba Ge1 Ge2 133.280(10) . 9_656 ?
Ba Ge1 Ge2 46.720(10) 1_556 9_656 ?
Ge2 Ge1 Ge2 61.966(11) 9_666 9_656 ?
Ge2 Ge1 Ge2 118.034(11) 1_445 9_656 ?
Ge2 Ge1 Ge2 93.44(2) 9_566 9_656 ?
Mg Ge1 Ge2 35.712(11) . 1_455 ?
Mg Ge1 Ge2 144.288(11) 11_556 1_455 ?
Mg Ge1 Ge2 35.712(11) 3 1_455 ?
Mg Ge1 Ge2 87.83(2) 9_566 1_455 ?
Mg Ge1 Ge2 92.17(2) 1_545 1_455 ?
Mg Ge1 Ge2 87.83(2) 11_456 1_455 ?
Mg Ge1 Ge2 92.17(2) 3_655 1_455 ?
Mg Ge1 Ge2 144.288(11) 9_556 1_455 ?
Ba Ge1 Ge2 46.720(10) . 1_455 ?
Ba Ge1 Ge2 133.280(10) 1_556 1_455 ?
Ge2 Ge1 Ge2 118.034(11) 9_666 1_455 ?
Ge2 Ge1 Ge2 61.966(12) 1_445 1_455 ?
Ge2 Ge1 Ge2 86.56(2) 9_566 1_455 ?
Ge2 Ge1 Ge2 180.0 9_656 1_455 ?
Mg Ge1 Ge2 92.17(2) . 1_545 ?
Mg Ge1 Ge2 87.83(2) 11_556 1_545 ?
Mg Ge1 Ge2 92.17(2) 3 1_545 ?
Mg Ge1 Ge2 144.288(11) 9_566 1_545 ?
Mg Ge1 Ge2 35.712(11) 1_545 1_545 ?
Mg Ge1 Ge2 144.288(11) 11_456 1_545 ?
Mg Ge1 Ge2 35.712(11) 3_655 1_545 ?
Mg Ge1 Ge2 87.83(2) 9_556 1_545 ?
Ba Ge1 Ge2 46.720(10) . 1_545 ?
Ba Ge1 Ge2 133.280(10) 1_556 1_545 ?
Ge2 Ge1 Ge2 118.034(11) 9_666 1_545 ?
Ge2 Ge1 Ge2 61.966(12) 1_445 1_545 ?
Ge2 Ge1 Ge2 180.0 9_566 1_545 ?
Ge2 Ge1 Ge2 86.56(2) 9_656 1_545 ?
Ge2 Ge1 Ge2 93.44(2) 1_455 1_545 ?
Mg Ge1 Ge2 144.288(11) . 9_556 ?
Mg Ge1 Ge2 92.17(2) 11_556 9_556 ?
Mg Ge1 Ge2 87.83(2) 3 9_556 ?
Mg Ge1 Ge2 92.17(2) 9_566 9_556 ?
Mg Ge1 Ge2 87.83(2) 1_545 9_556 ?
Mg Ge1 Ge2 35.712(11) 11_456 9_556 ?
Mg Ge1 Ge2 144.288(11) 3_655 9_556 ?
Mg Ge1 Ge2 35.712(11) 9_556 9_556 ?
Ba Ge1 Ge2 133.280(10) . 9_556 ?
Ba Ge1 Ge2 46.720(10) 1_556 9_556 ?
Ge2 Ge1 Ge2 93.44(2) 9_666 9_556 ?
Ge2 Ge1 Ge2 86.56(2) 1_445 9_556 ?
Ge2 Ge1 Ge2 61.966(12) 9_566 9_556 ?
Ge2 Ge1 Ge2 61.966(12) 9_656 9_556 ?
Ge2 Ge1 Ge2 118.034(12) 1_455 9_556 ?
Ge2 Ge1 Ge2 118.034(12) 1_545 9_556 ?
Mg Ge1 Ge2 35.712(11) . . ?
Mg Ge1 Ge2 87.83(2) 11_556 . ?
Mg Ge1 Ge2 92.17(2) 3 . ?
Mg Ge1 Ge2 87.83(2) 9_566 . ?
Mg Ge1 Ge2 92.17(2) 1_545 . ?
Mg Ge1 Ge2 144.288(11) 11_456 . ?
Mg Ge1 Ge2 35.712(11) 3_655 . ?
Mg Ge1 Ge2 144.288(11) 9_556 . ?
Ba Ge1 Ge2 46.720(10) . . ?
Ba Ge1 Ge2 133.280(10) 1_556 . ?
Ge2 Ge1 Ge2 86.56(2) 9_666 . ?
Ge2 Ge1 Ge2 93.44(2) 1_445 . ?
Ge2 Ge1 Ge2 118.034(11) 9_566 . ?
Ge2 Ge1 Ge2 118.034(11) 9_656 . ?
Ge2 Ge1 Ge2 61.966(11) 1_455 . ?
Ge2 Ge1 Ge2 61.966(11) 1_545 . ?
Ge2 Ge1 Ge2 180.0 9_556 . ?
Mg Ge1 Ge1 34.38(2) . 1_565 ?
Mg Ge1 Ge1 90.0 11_556 1_565 ?
Mg Ge1 Ge1 90.0 3 1_565 ?
Mg Ge1 Ge1 34.38(2) 9_566 1_565 ?
Mg Ge1 Ge1 145.62(2) 1_545 1_565 ?
Mg Ge1 Ge1 90.0 11_456 1_565 ?
Mg Ge1 Ge1 90.0 3_655 1_565 ?
Mg Ge1 Ge1 145.62(2) 9_556 1_565 ?
Ba Ge1 Ge1 90.0 . 1_565 ?
Ba Ge1 Ge1 90.0 1_556 1_565 ?
Ge2 Ge1 Ge1 59.017(6) 9_666 1_565 ?
Ge2 Ge1 Ge1 120.983(6) 1_445 1_565 ?
Ge2 Ge1 Ge1 59.017(6) 9_566 1_565 ?
Ge2 Ge1 Ge1 120.983(6) 9_656 1_565 ?
Ge2 Ge1 Ge1 59.017(6) 1_455 1_565 ?
Ge2 Ge1 Ge1 120.983(6) 1_545 1_565 ?
Ge2 Ge1 Ge1 120.983(6) 9_556 1_565 ?
Ge2 Ge1 Ge1 59.017(6) . 1_565 ?
Mg Ge1 Ge1 90.0 . 1_655 ?
Mg Ge1 Ge1 34.38(2) 11_556 1_655 ?
Mg Ge1 Ge1 145.62(2) 3 1_655 ?
Mg Ge1 Ge1 90.0 9_566 1_655 ?
Mg Ge1 Ge1 90.0 1_545 1_655 ?
Mg Ge1 Ge1 145.62(2) 11_456 1_655 ?
Mg Ge1 Ge1 34.38(2) 3_655 1_655 ?
Mg Ge1 Ge1 90.0 9_556 1_655 ?
Ba Ge1 Ge1 90.0 . 1_655 ?
Ba Ge1 Ge1 90.0 1_556 1_655 ?
Ge2 Ge1 Ge1 59.017(6) 9_666 1_655 ?
Ge2 Ge1 Ge1 120.983(6) 1_445 1_655 ?
Ge2 Ge1 Ge1 120.983(6) 9_566 1_655 ?
Ge2 Ge1 Ge1 59.017(6) 9_656 1_655 ?
Ge2 Ge1 Ge1 120.983(6) 1_455 1_655 ?
Ge2 Ge1 Ge1 59.017(6) 1_545 1_655 ?
Ge2 Ge1 Ge1 120.983(6) 9_556 1_655 ?
Ge2 Ge1 Ge1 59.017(6) . 1_655 ?
Ge1 Ge1 Ge1 90.0 1_565 1_655 ?
Ge2 Ge2 Mg 122.93(3) 9_665 3_665 ?
Ge2 Ge2 Mg 122.93(3) 9_665 1_655 ?
Mg Ge2 Mg 72.81(3) 3_665 1_655 ?
Ge2 Ge2 Mg 122.93(3) 9_665 3_655 ?
Mg Ge2 Mg 114.14(5) 3_665 3_655 ?
Mg Ge2 Mg 72.81(3) 1_655 3_655 ?
Ge2 Ge2 Mg 122.93(3) 9_665 . ?
Mg Ge2 Mg 72.81(3) 3_665 . ?
Mg Ge2 Mg 114.14(5) 1_655 . ?
Mg Ge2 Mg 72.81(3) 3_655 . ?
Ge2 Ge2 Ba 68.544(10) 9_665 . ?
Mg Ge2 Ba 138.696(5) 3_665 . ?
Mg Ge2 Ba 138.696(5) 1_655 . ?
Mg Ge2 Ba 69.297(19) 3_655 . ?
Mg Ge2 Ba 69.297(19) . . ?
Ge2 Ge2 Ba 68.544(10) 9_665 1_665 ?
Mg Ge2 Ba 69.297(19) 3_665 1_665 ?
Mg Ge2 Ba 69.297(19) 1_655 1_665 ?
Mg Ge2 Ba 138.696(5) 3_655 1_665 ?
Mg Ge2 Ba 138.696(5) . 1_665 ?
Ba Ge2 Ba 137.09(2) . 1_665 ?
Ge2 Ge2 Ba 68.544(10) 9_665 1_565 ?
Mg Ge2 Ba 69.297(19) 3_665 1_565 ?
Mg Ge2 Ba 138.696(5) 1_655 1_565 ?
Mg Ge2 Ba 138.696(5) 3_655 1_565 ?
Mg Ge2 Ba 69.297(19) . 1_565 ?
Ba Ge2 Ba 82.310(7) . 1_565 ?
Ba Ge2 Ba 82.310(7) 1_665 1_565 ?
Ge2 Ge2 Ba 68.544(10) 9_665 1_655 ?
Mg Ge2 Ba 138.696(5) 3_665 1_655 ?
Mg Ge2 Ba 69.297(19) 1_655 1_655 ?
Mg Ge2 Ba 69.297(19) 3_655 1_655 ?
Mg Ge2 Ba 138.696(5) . 1_655 ?
Ba Ge2 Ba 82.310(7) . 1_655 ?
Ba Ge2 Ba 82.310(7) 1_665 1_655 ?
Ba Ge2 Ba 137.09(2) 1_565 1_655 ?
Ge2 Ge2 Ge1 133.280(10) 9_665 1_665 ?
Mg Ge2 Ge1 36.414(13) 3_665 1_665 ?
Mg Ge2 Ge1 36.414(13) 1_655 1_665 ?
Mg Ge2 Ge1 93.41(3) 3_655 1_665 ?
Mg Ge2 Ge1 93.41(3) . 1_665 ?
Ba Ge2 Ge1 158.177(14) . 1_665 ?
Ba Ge2 Ge1 64.736(15) 1_665 1_665 ?
Ba Ge2 Ge1 104.523(8) 1_565 1_665 ?
Ba Ge2 Ge1 104.523(8) 1_655 1_665 ?
Ge2 Ge2 Ge1 133.280(10) 9_665 1_565 ?
Mg Ge2 Ge1 36.414(13) 3_665 1_565 ?
Mg Ge2 Ge1 93.41(3) 1_655 1_565 ?
Mg Ge2 Ge1 93.41(3) 3_655 1_565 ?
Mg Ge2 Ge1 36.413(13) . 1_565 ?
Ba Ge2 Ge1 104.523(8) . 1_565 ?
Ba Ge2 Ge1 104.523(7) 1_665 1_565 ?
Ba Ge2 Ge1 64.736(15) 1_565 1_565 ?
Ba Ge2 Ge1 158.177(14) 1_655 1_565 ?
Ge1 Ge2 Ge1 61.966(12) 1_665 1_565 ?
Ge2 Ge2 Ge1 133.280(10) 9_665 1_655 ?
Mg Ge2 Ge1 93.41(3) 3_665 1_655 ?
Mg Ge2 Ge1 36.414(13) 1_655 1_655 ?
Mg Ge2 Ge1 36.414(13) 3_655 1_655 ?
Mg Ge2 Ge1 93.41(3) . 1_655 ?
Ba Ge2 Ge1 104.523(8) . 1_655 ?
Ba Ge2 Ge1 104.523(7) 1_665 1_655 ?
Ba Ge2 Ge1 158.177(14) 1_565 1_655 ?
Ba Ge2 Ge1 64.736(15) 1_655 1_655 ?
Ge1 Ge2 Ge1 61.966(12) 1_665 1_655 ?
Ge1 Ge2 Ge1 93.44(2) 1_565 1_655 ?
Ge2 Ge2 Ge1 133.280(10) 9_665 . ?
Mg Ge2 Ge1 93.41(3) 3_665 . ?
Mg Ge2 Ge1 93.41(3) 1_655 . ?
Mg Ge2 Ge1 36.414(13) 3_655 . ?
Mg Ge2 Ge1 36.413(13) . . ?
Ba Ge2 Ge1 64.736(15) . . ?
Ba Ge2 Ge1 158.177(14) 1_665 . ?
Ba Ge2 Ge1 104.523(8) 1_565 . ?
Ba Ge2 Ge1 104.523(8) 1_655 . ?
Ge1 Ge2 Ge1 93.44(2) 1_665 . ?
Ge1 Ge2 Ge1 61.966(12) 1_565 . ?
Ge1 Ge2 Ge1 61.966(12) 1_655 . ?
Ge2 Ge2 Ge2 90.0 9_665 1_565 ?
Mg Ge2 Ge2 32.93(3) 3_665 1_565 ?
Mg Ge2 Ge2 90.0 1_655 1_565 ?
Mg Ge2 Ge2 147.07(3) 3_655 1_565 ?
Mg Ge2 Ge2 90.0 . 1_565 ?
Ba Ge2 Ge2 131.155(4) . 1_565 ?
Ba Ge2 Ge2 48.845(4) 1_665 1_565 ?
Ba Ge2 Ge2 48.845(4) 1_565 1_565 ?
Ba Ge2 Ge2 131.155(3) 1_655 1_565 ?
Ge1 Ge2 Ge2 59.017(6) 1_665 1_565 ?
Ge1 Ge2 Ge2 59.017(6) 1_565 1_565 ?
Ge1 Ge2 Ge2 120.983(6) 1_655 1_565 ?
Ge1 Ge2 Ge2 120.983(6) . 1_565 ?
Ge2 Ge2 Ge2 90.0 9_665 1_655 ?
Mg Ge2 Ge2 90.0 3_665 1_655 ?
Mg Ge2 Ge2 32.93(3) 1_655 1_655 ?
Mg Ge2 Ge2 90.0 3_655 1_655 ?
Mg Ge2 Ge2 147.07(3) . 1_655 ?
Ba Ge2 Ge2 131.155(4) . 1_655 ?
Ba Ge2 Ge2 48.845(4) 1_665 1_655 ?
Ba Ge2 Ge2 131.155(3) 1_565 1_655 ?
Ba Ge2 Ge2 48.845(4) 1_655 1_655 ?
Ge1 Ge2 Ge2 59.017(6) 1_665 1_655 ?
Ge1 Ge2 Ge2 120.983(6) 1_565 1_655 ?
Ge1 Ge2 Ge2 59.017(6) 1_655 1_655 ?
Ge1 Ge2 Ge2 120.983(6) . 1_655 ?
Ge2 Ge2 Ge2 90.0 1_565 1_655 ?
Ge2 Ge2 Ge2 90.0 9_665 1_455 ?
Mg Ge2 Ge2 90.0 3_665 1_455 ?
Mg Ge2 Ge2 147.07(3) 1_655 1_455 ?
Mg Ge2 Ge2 90.0 3_655 1_455 ?
Mg Ge2 Ge2 32.93(3) . 1_455 ?
Ba Ge2 Ge2 48.845(4) . 1_455 ?
Ba Ge2 Ge2 131.155(4) 1_665 1_455 ?
Ba Ge2 Ge2 48.845(4) 1_565 1_455 ?
Ba Ge2 Ge2 131.155(4) 1_655 1_455 ?
Ge1 Ge2 Ge2 120.983(6) 1_665 1_455 ?
Ge1 Ge2 Ge2 59.017(6) 1_565 1_455 ?
Ge1 Ge2 Ge2 120.983(6) 1_655 1_455 ?
Ge1 Ge2 Ge2 59.017(6) . 1_455 ?
Ge2 Ge2 Ge2 90.0 1_565 1_455 ?
Ge2 Ge2 Ge2 180.00(3) 1_655 1_455 ?
Ge2 Ge2 Ge2 90.0 9_665 1_545 ?
Mg Ge2 Ge2 147.07(3) 3_665 1_545 ?
Mg Ge2 Ge2 90.0 1_655 1_545 ?
Mg Ge2 Ge2 32.93(3) 3_655 1_545 ?
Mg Ge2 Ge2 90.0 . 1_545 ?
Ba Ge2 Ge2 48.845(4) . 1_545 ?
Ba Ge2 Ge2 131.155(4) 1_665 1_545 ?
Ba Ge2 Ge2 131.155(4) 1_565 1_545 ?
Ba Ge2 Ge2 48.845(4) 1_655 1_545 ?
Ge1 Ge2 Ge2 120.983(6) 1_665 1_545 ?
Ge1 Ge2 Ge2 120.983(6) 1_565 1_545 ?
Ge1 Ge2 Ge2 59.017(6) 1_655 1_545 ?
Ge1 Ge2 Ge2 59.017(6) . 1_545 ?
Ge2 Ge2 Ge2 180.00(3) 1_565 1_545 ?
Ge2 Ge2 Ge2 90.0 1_655 1_545 ?
Ge2 Ge2 Ge2 90.0 1_455 1_545 ?
Ge2 Ge2 Mg 29.614(11) 9_665 9_565 ?
Mg Ge2 Mg 118.20(2) 3_665 9_565 ?
Mg Ge2 Mg 152.54(2) 1_655 9_565 ?
Mg Ge2 Mg 118.20(2) 3_655 9_565 ?
Mg Ge2 Mg 93.32(4) . 9_565 ?
Ba Ge2 Mg 49.968(7) . 9_565 ?
Ba Ge2 Mg 90.412(16) 1_665 9_565 ?
Ba Ge2 Mg 49.968(7) 1_565 9_565 ?
Ba Ge2 Mg 90.412(16) 1_655 9_565 ?
Ge1 Ge2 Mg 148.254(7) 1_665 9_565 ?
Ge1 Ge2 Mg 109.976(16) 1_565 9_565 ?
Ge1 Ge2 Mg 148.254(7) 1_655 9_565 ?
Ge1 Ge2 Mg 109.976(16) . 9_565 ?
Ge2 Ge2 Mg 90.0 1_565 9_565 ?
Ge2 Ge2 Mg 119.614(11) 1_655 9_565 ?
Ge2 Ge2 Mg 60.386(11) 1_455 9_565 ?
Ge2 Ge2 Mg 90.0 1_545 9_565 ?
Ge2 Ge2 Mg 29.614(11) 9_665 11 ?
Mg Ge2 Mg 152.54(2) 3_665 11 ?
Mg Ge2 Mg 118.20(2) 1_655 11 ?
Mg Ge2 Mg 93.31(4) 3_655 11 ?
Mg Ge2 Mg 118.20(2) . 11 ?
Ba Ge2 Mg 49.968(7) . 11 ?
Ba Ge2 Mg 90.412(16) 1_665 11 ?
Ba Ge2 Mg 90.412(16) 1_565 11 ?
Ba Ge2 Mg 49.968(7) 1_655 11 ?
Ge1 Ge2 Mg 148.254(7) 1_665 11 ?
Ge1 Ge2 Mg 148.254(7) 1_565 11 ?
Ge1 Ge2 Mg 109.976(16) 1_655 11 ?
Ge1 Ge2 Mg 109.976(16) . 11 ?
Ge2 Ge2 Mg 119.614(11) 1_565 11 ?
Ge2 Ge2 Mg 90.0 1_655 11 ?
Ge2 Ge2 Mg 90.0 1_455 11 ?
Ge2 Ge2 Mg 60.386(11) 1_545 11 ?
Mg Ge2 Mg 40.904(15) 9_565 11 ?
Ge2 Ge2 Mg 29.614(11) 9_665 9_665 ?
Mg Ge2 Mg 118.20(2) 3_665 9_665 ?
Mg Ge2 Mg 93.31(4) 1_655 9_665 ?
Mg Ge2 Mg 118.20(2) 3_655 9_665 ?
Mg Ge2 Mg 152.54(2) . 9_665 ?
Ba Ge2 Mg 90.412(16) . 9_665 ?
Ba Ge2 Mg 49.968(7) 1_665 9_665 ?
Ba Ge2 Mg 90.412(16) 1_565 9_665 ?
Ba Ge2 Mg 49.968(7) 1_655 9_665 ?
Ge1 Ge2 Mg 109.976(16) 1_665 9_665 ?
Ge1 Ge2 Mg 148.254(7) 1_565 9_665 ?
Ge1 Ge2 Mg 109.976(16) 1_655 9_665 ?
Ge1 Ge2 Mg 148.254(7) . 9_665 ?
Ge2 Ge2 Mg 90.0 1_565 9_665 ?
Ge2 Ge2 Mg 60.386(11) 1_655 9_665 ?
Ge2 Ge2 Mg 119.614(12) 1_455 9_665 ?
Ge2 Ge2 Mg 90.0 1_545 9_665 ?
Mg Ge2 Mg 59.23(2) 9_565 9_665 ?
Mg Ge2 Mg 40.904(15) 11 9_665 ?

loop_
_geom_bond_atom_site_label_1
_geom_bond_atom_site_label_2
_geom_bond_distance
_geom_bond_site_symmetry_2
_geom_bond_publ_flag
Ba Ge2 3.5204(6) . ?
Ba Ge2 3.5204(6) 9 ?
Ba Ge2 3.5204(6) 9_665 ?
Ba Ge2 3.5204(6) 1_445 ?
Ba Ge2 3.5204(6) 9_565 ?
Ba Ge2 3.5204(6) 9_655 ?
Ba Ge2 3.5204(6) 1_455 ?
Ba Ge2 3.5204(6) 1_545 ?
Ba Mg 3.6251(12) 11_455 ?
Ba Mg 3.6251(12) 9 ?
Ba Mg 3.6251(12) 3_655 ?
Ba Mg 3.6251(12) 1_545 ?
Ba Mg 3.6251(12) 3 ?
Ba Mg 3.6251(12) 9_565 ?
Ba Mg 3.6251(12) 11 ?
Ba Mg 3.6251(12) . ?
Ba Ge1 4.3730(11) . ?
Ba Ge1 4.3730(11) 1_554 ?
Ba Ba 4.6335(8) 1_545 ?
Ba Ba 4.6335(8) 1_565 ?
Mg Ge2 2.7602(9) 1_455 ?
Mg Ge2 2.7602(9) . ?
Mg Ge1 2.8070(8) 1_565 ?
Mg Ge1 2.8070(8) . ?
Mg Mg 3.170(3) 9_566 ?
Mg Mg 3.2764(6) 3_665 ?
Mg Mg 3.2764(6) 3 ?
Mg Mg 3.2764(6) 3_565 ?
Mg Mg 3.2764(6) 3_655 ?
Mg Ba 3.6251(12) 1_565 ?
Mg Mg 4.5587(19) 11_566 ?
Mg Mg 4.5587(19) 11_466 ?
Mg Mg 4.5587(19) 11_556 ?
Mg Mg 4.5587(19) 11_456 ?
Mg Mg 4.6335(8) 1_655 ?
Mg Mg 4.6335(8) 1_455 ?
Mg Mg 4.6335(8) 1_565 ?
Mg Mg 4.6335(8) 1_545 ?
Mg Ge2 4.6883(15) 9_565 ?
Ge1 Mg 2.8070(8) 11_556 ?
Ge1 Mg 2.8070(8) 3 ?
Ge1 Mg 2.8070(8) 9_566 ?
Ge1 Mg 2.8070(8) 1_545 ?
Ge1 Mg 2.8070(8) 11_456 ?
Ge1 Mg 2.8070(8) 3_655 ?
Ge1 Mg 2.8070(8) 9_556 ?
Ge1 Ba 4.3730(11) 1_556 ?
Ge1 Ge2 4.5004(8) 9_666 ?
Ge1 Ge2 4.5004(8) 1_445 ?
Ge1 Ge2 4.5004(8) 9_566 ?
Ge1 Ge2 4.5004(8) 9_656 ?
Ge1 Ge2 4.5004(8) 1_455 ?
Ge1 Ge2 4.5004(8) 1_545 ?
Ge1 Ge2 4.5004(8) 9_556 ?
Ge1 Ge2 4.5004(8) . ?
Ge1 Ge1 4.6335(8) 1_565 ?
Ge1 Ge1 4.6335(8) 1_655 ?
Ge2 Ge2 2.5755(13) 9_665 ?
Ge2 Mg 2.7602(9) 3_665 ?
Ge2 Mg 2.7602(9) 1_655 ?
Ge2 Mg 2.7602(9) 3_655 ?
Ge2 Ba 3.5204(6) 1_665 ?
Ge2 Ba 3.5204(6) 1_565 ?
Ge2 Ba 3.5204(6) 1_655 ?
Ge2 Ge1 4.5004(8) 1_665 ?
Ge2 Ge1 4.5004(8) 1_565 ?
Ge2 Ge1 4.5004(8) 1_655 ?
Ge2 Ge2 4.6335(8) 1_565 ?
Ge2 Ge2 4.6335(8) 1_655 ?
Ge2 Ge2 4.6335(8) 1_455 ?
Ge2 Ge2 4.6335(8) 1_545 ?
Ge2 Mg 4.6883(15) 9_565 ?
Ge2 Mg 4.6883(15) 11 ?
Ge2 Mg 4.6883(15) 9_665 ?
